data_1508006
loop_
_publ_author_name
'Knobloch, Donald J.'
'Lobkovsky, Emil'
'Chirik, Paul J.'

_publ_section_title
;
 Dinitrogen cleavage and functionalization by carbon monoxide promoted by
 a hafnium complex.
;
_journal_issue 1
_journal_name_full 'Nature chemistry'
_journal_page_first 30
_journal_page_last 35
_journal_paper_doi 10.1038/nchem.477
_journal_volume 2
_journal_year 2010
_chemical_formula_moiety 'C41 H60 Hf2 N2 O Si2'
_chemical_formula_sum 'C41 H60 Hf2 N2 O Si2'
_chemical_formula_weight 1010.07
_chemical_name_systematic
; 
 ? 
;
_space_group_IT_number 2
_symmetry_cell_setting triclinic
_symmetry_space_group_name_Hall '-P 1'
_symmetry_space_group_name_H-M 'P -1'
_atom_sites_solution_hydrogens geom
_atom_sites_solution_primary direct
_atom_sites_solution_secondary difmap
_audit_creation_method SHELXL-97
_cell_angle_alpha 91.954(3)
_cell_angle_beta 104.980(3)
_cell_angle_gamma 109.366(2)
_cell_formula_units_Z 2
_cell_length_a 10.7033(6)
_cell_length_b 13.8345(7)
_cell_length_c 14.9713(8)
_cell_measurement_reflns_used 6410
_cell_measurement_temperature 173(2)
_cell_measurement_theta_max 23.77
_cell_measurement_theta_min 2.78
_cell_volume 2002.83(19)
_computing_cell_refinement 'Bruker SAINT+'
_computing_data_collection 'Bruker APEX2'
_computing_data_reduction 'Bruker SAINT+'
_computing_molecular_graphics 'Bruker SHELXTL'
_computing_publication_material 'Bruker SHELXTL'
_computing_structure_refinement 'SHELXL-97 (Sheldrick, 1997)'
_computing_structure_solution 'SHELXS-97 (Sheldrick, 1990)'
_diffrn_ambient_temperature 173(2)
_diffrn_measured_fraction_theta_full 0.966
_diffrn_measured_fraction_theta_max 0.966
_diffrn_measurement_device_type 'Bruker X8 APEX II diffractometer'
_diffrn_measurement_method 'phi and omega scans'
_diffrn_radiation_monochromator graphite
_diffrn_radiation_source 'fine-focus sealed tube'
_diffrn_radiation_type MoK\a
_diffrn_radiation_wavelength 0.71073
_diffrn_reflns_av_R_equivalents 0.0610
_diffrn_reflns_av_sigmaI/netI 0.0694
_diffrn_reflns_limit_h_max 13
_diffrn_reflns_limit_h_min -12
_diffrn_reflns_limit_k_max 17
_diffrn_reflns_limit_k_min -17
_diffrn_reflns_limit_l_max 18
_diffrn_reflns_limit_l_min -18
_diffrn_reflns_number 32646
_diffrn_reflns_theta_full 26.37
_diffrn_reflns_theta_max 26.37
_diffrn_reflns_theta_min 1.98
_diffrn_standards_number 0
_exptl_absorpt_coefficient_mu 5.273
_exptl_absorpt_correction_T_max 0.8795
_exptl_absorpt_correction_T_min 0.3523
_exptl_absorpt_correction_type multi-scan
_exptl_absorpt_process_details SADABS
_exptl_crystal_colour colourless
_exptl_crystal_density_diffrn 1.675
_exptl_crystal_density_method 'not measured'
_exptl_crystal_description plate
_exptl_crystal_F_000 1000
_exptl_crystal_size_max 0.25
_exptl_crystal_size_mid 0.10
_exptl_crystal_size_min 0.03
_refine_diff_density_max 2.759
_refine_diff_density_min -1.262
_refine_diff_density_rms 0.189
_refine_ls_extinction_method none
_refine_ls_goodness_of_fit_ref 1.011
_refine_ls_hydrogen_treatment riding
_refine_ls_matrix_type full
_refine_ls_number_parameters 433
_refine_ls_number_reflns 7909
_refine_ls_number_restraints 0
_refine_ls_restrained_S_all 1.011
_refine_ls_R_factor_all 0.0847
_refine_ls_R_factor_gt 0.0461
_refine_ls_shift/su_max 0.033
_refine_ls_shift/su_mean 0.001
_refine_ls_structure_factor_coef Fsqd
_refine_ls_weighting_details 'calc w=1/[\s^2^(Fo^2^)+(0.0677P)^2^+3.1717P] where P=(Fo^2^+2Fc^2^)/3'
_refine_ls_weighting_scheme calc
_refine_ls_wR_factor_gt 0.1074
_refine_ls_wR_factor_ref 0.1288
_reflns_number_gt 5263
_reflns_number_total 7909
_reflns_threshold_expression >2sigma(I)
_cod_data_source_file nchem.477-s4.cif
_cod_data_source_block djk10
_cod_depositor_comments
;
The following automatic conversions were performed:

'_symmetry_cell_setting' value 'Triclinic' changed to 'triclinic'
according to /home/saulius/struct/CIF-dictionaries/cif_core.dic
dictionary named 'cif_core.dic' version 2.4.1 from 2010-06-29.

Automatic conversion script
Id: cif_fix_values 1891 2012-01-12 08:04:46Z andrius 
;
_cod_original_sg_symbol_H-M P-1
_cod_database_code 1508006

loop_
_symmetry_equiv_pos_as_xyz
'x, y, z'
'-x, -y, -z'

loop_
_atom_site_label
_atom_site_type_symbol
_atom_site_fract_x
_atom_site_fract_y
_atom_site_fract_z
_atom_site_U_iso_or_equiv
_atom_site_adp_type
_atom_site_occupancy
_atom_site_symmetry_multiplicity
_atom_site_calc_flag
_atom_site_refinement_flags
Hf1 Hf 0.84772(3) 0.101962(19) 0.223371(18) 0.02771(8) Uani 1 1 d .
Hf2 Hf 0.81938(3) 0.37790(2) 0.222025(19) 0.03261(8) Uani 1 1 d .
Si1 Si 0.7750(2) -0.08917(14) 0.05343(14) 0.0338(5) Uani 1 1 d .
Si2 Si 0.6696(2) 0.49372(16) 0.33947(16) 0.0469(6) Uani 1 1 d .
O1 O 1.0198(8) 0.1314(5) 0.5309(4) 0.086(2) Uani 1 1 d .
N1 N 0.8459(5) 0.2424(3) 0.2218(3) 0.0200(12) Uani 1 1 d .
H1A H 0.9296 0.2680 0.2152 0.024 Uiso 1 1 calc R
N2 N 0.9123(6) 0.0994(4) 0.3677(4) 0.0378(15) Uani 1 1 d .
C1 C 0.6658(7) -0.0532(5) 0.1175(5) 0.0296(17) Uani 1 1 d .
C2 C 0.6626(6) -0.0803(4) 0.2072(5) 0.0267(16) Uani 1 1 d .
H2A H 0.6826 -0.1414 0.2322 0.032 Uiso 1 1 calc R
C3 C 0.6107(7) -0.0173(5) 0.2517(5) 0.0339(17) Uani 1 1 d .
C4 C 0.5874(7) 0.0533(5) 0.1895(5) 0.0357(18) Uani 1 1 d .
H4A H 0.5391 0.1024 0.1969 0.043 Uiso 1 1 calc R
C5 C 0.6231(7) 0.0322(5) 0.1091(5) 0.0337(18) Uani 1 1 d .
H5A H 0.5969 0.0603 0.0492 0.040 Uiso 1 1 calc R
C6 C 0.9383(7) 0.0147(5) 0.1215(4) 0.0294(16) Uani 1 1 d .
C7 C 1.0194(7) 0.0169(5) 0.2129(5) 0.0331(17) Uani 1 1 d .
C8 C 1.1063(7) 0.1179(5) 0.2514(5) 0.0339(17) Uani 1 1 d .
C9 C 1.0787(7) 0.1831(5) 0.1838(5) 0.0328(17) Uani 1 1 d .
C10 C 0.9739(7) 0.1203(5) 0.1032(5) 0.0316(16) Uani 1 1 d .
C11 C 1.0206(7) -0.0765(5) 0.2632(5) 0.0380(19) Uani 1 1 d .
H11A H 1.0927 -0.1004 0.2524 0.057 Uiso 1 1 calc R
H11B H 0.9305 -0.1321 0.2395 0.057 Uiso 1 1 calc R
H11C H 1.0394 -0.0574 0.3303 0.057 Uiso 1 1 calc R
C12 C 1.2169(8) 0.1485(6) 0.3399(5) 0.049(2) Uani 1 1 d .
H12A H 1.3027 0.1471 0.3289 0.074 Uiso 1 1 calc R
H12B H 1.1910 0.1002 0.3840 0.074 Uiso 1 1 calc R
H12C H 1.2308 0.2185 0.3658 0.074 Uiso 1 1 calc R
C13 C 1.1572(7) 0.2970(5) 0.1887(5) 0.0396(19) Uani 1 1 d .
H13A H 1.2416 0.3064 0.1703 0.059 Uiso 1 1 calc R
H13B H 1.1818 0.3307 0.2526 0.059 Uiso 1 1 calc R
H13C H 1.0992 0.3278 0.1463 0.059 Uiso 1 1 calc R
C14 C 0.9215(8) 0.1597(5) 0.0146(5) 0.0417(19) Uani 1 1 d .
H14A H 0.9817 0.1623 -0.0254 0.063 Uiso 1 1 calc R
H14B H 0.9212 0.2292 0.0290 0.063 Uiso 1 1 calc R
H14C H 0.8273 0.1134 -0.0179 0.063 Uiso 1 1 calc R
C15 C 0.5595(8) -0.0345(6) 0.3375(5) 0.0434(19) Uani 1 1 d .
C16 C 0.6318(9) -0.0985(6) 0.3997(5) 0.050(2) Uani 1 1 d .
H16A H 0.6141 -0.1645 0.3637 0.075 Uiso 1 1 calc R
H16B H 0.5956 -0.1114 0.4537 0.075 Uiso 1 1 calc R
H16C H 0.7316 -0.0601 0.4213 0.075 Uiso 1 1 calc R
C17 C 0.4056(8) -0.0936(7) 0.3039(6) 0.058(2) Uani 1 1 d .
H17A H 0.3600 -0.0526 0.2647 0.087 Uiso 1 1 calc R
H17B H 0.3691 -0.1070 0.3576 0.087 Uiso 1 1 calc R
H17C H 0.3879 -0.1594 0.2674 0.087 Uiso 1 1 calc R
C18 C 0.5879(9) 0.0686(6) 0.3951(6) 0.056(2) Uani 1 1 d .
H18A H 0.5423 0.1098 0.3563 0.084 Uiso 1 1 calc R
H18B H 0.6878 0.1068 0.4167 0.084 Uiso 1 1 calc R
H18C H 0.5518 0.0551 0.4490 0.084 Uiso 1 1 calc R
C19 C 0.6069(8) 0.4195(5) 0.2216(5) 0.0411(19) Uani 1 1 d .
C20 C 0.6531(8) 0.4630(5) 0.1466(5) 0.042(2) Uani 1 1 d .
H20A H 0.6799 0.5381 0.1394 0.050 Uiso 1 1 calc R
C21 C 0.6452(7) 0.3848(5) 0.0790(5) 0.0373(19) Uani 1 1 d .
C22 C 0.5892(7) 0.2902(5) 0.1128(5) 0.0360(19) Uani 1 1 d .
H22A H 0.5579 0.2201 0.0766 0.043 Uiso 1 1 calc R
C23 C 0.5675(8) 0.3094(5) 0.1987(5) 0.0390(19) Uani 1 1 d .
H23A H 0.5185 0.2557 0.2331 0.047 Uiso 1 1 calc R
C24 C 0.8522(8) 0.4975(5) 0.3599(5) 0.041(2) Uani 1 1 d .
C25 C 0.9450(8) 0.5567(5) 0.3126(5) 0.0375(19) Uani 1 1 d .
C26 C 1.0505(8) 0.5141(5) 0.3186(5) 0.0385(19) Uani 1 1 d .
C27 C 1.0266(8) 0.4301(5) 0.3705(5) 0.0390(19) Uani 1 1 d .
C28 C 0.9045(7) 0.4187(5) 0.3954(5) 0.0337(18) Uani 1 1 d .
C29 C 0.9507(10) 0.6554(5) 0.2737(6) 0.056(3) Uani 1 1 d .
H29A H 1.0055 0.7138 0.3229 0.084 Uiso 1 1 calc R
H29B H 0.8568 0.6562 0.2500 0.084 Uiso 1 1 calc R
H29C H 0.9936 0.6610 0.2228 0.084 Uiso 1 1 calc R
C30 C 1.1762(9) 0.5597(6) 0.2875(6) 0.055(2) Uani 1 1 d .
H30A H 1.2490 0.6097 0.3381 0.082 Uiso 1 1 calc R
H30B H 1.1543 0.5947 0.2330 0.082 Uiso 1 1 calc R
H30C H 1.2083 0.5048 0.2710 0.082 Uiso 1 1 calc R
C31 C 1.1175(8) 0.3688(5) 0.4029(5) 0.043(2) Uani 1 1 d .
H31A H 1.1889 0.4054 0.4607 0.064 Uiso 1 1 calc R
H31B H 1.1614 0.3600 0.3548 0.064 Uiso 1 1 calc R
H31C H 1.0618 0.3009 0.4143 0.064 Uiso 1 1 calc R
C32 C 0.8414(8) 0.3373(5) 0.4520(5) 0.043(2) Uani 1 1 d .
H32A H 0.8835 0.3628 0.5187 0.065 Uiso 1 1 calc R
H32B H 0.8583 0.2739 0.4378 0.065 Uiso 1 1 calc R
H32C H 0.7416 0.3227 0.4363 0.065 Uiso 1 1 calc R
C33 C 0.7371(8) 0.4053(6) 0.0161(5) 0.047(2) Uani 1 1 d .
C34 C 0.7266(10) 0.4973(6) -0.0370(6) 0.062(3) Uani 1 1 d .
H34A H 0.6343 0.4780 -0.0812 0.093 Uiso 1 1 calc R
H34B H 0.7964 0.5156 -0.0709 0.093 Uiso 1 1 calc R
H34C H 0.7423 0.5567 0.0076 0.093 Uiso 1 1 calc R
C35 C 0.8821(9) 0.4307(6) 0.0904(5) 0.047(2) Uani 1 1 d .
H35A H 0.9371 0.5055 0.1001 0.056 Uiso 1 1 calc R
H35B H 0.9355 0.3914 0.0716 0.056 Uiso 1 1 calc R
C36 C 0.7012(9) 0.3126(6) -0.0546(5) 0.050(2) Uani 1 1 d .
H36A H 0.6103 0.2999 -0.0988 0.075 Uiso 1 1 calc R
H36B H 0.6990 0.2518 -0.0225 0.075 Uiso 1 1 calc R
H36C H 0.7710 0.3258 -0.0885 0.075 Uiso 1 1 calc R
C37 C 0.9661(9) 0.1143(6) 0.4484(6) 0.049(2) Uani 1 1 d .
C39 C 0.7592(9) -0.2269(5) 0.0678(6) 0.056(2) Uani 1 1 d .
H39A H 0.7834 -0.2342 0.1343 0.085 Uiso 1 1 calc R
H39B H 0.8220 -0.2456 0.0391 0.085 Uiso 1 1 calc R
H39C H 0.6639 -0.2727 0.0374 0.085 Uiso 1 1 calc R
C40 C 0.7289(8) -0.0775(5) -0.0736(5) 0.041(2) Uani 1 1 d .
H40A H 0.7378 -0.0058 -0.0821 0.062 Uiso 1 1 calc R
H40B H 0.6333 -0.1231 -0.1035 0.062 Uiso 1 1 calc R
H40C H 0.7912 -0.0974 -0.1019 0.062 Uiso 1 1 calc R
C41 C 0.5741(9) 0.4207(6) 0.4197(6) 0.057(2) Uani 1 1 d .
H41A H 0.4805 0.4232 0.4037 0.086 Uiso 1 1 calc R
H41B H 0.6233 0.4523 0.4844 0.086 Uiso 1 1 calc R
H41C H 0.5686 0.3486 0.4129 0.086 Uiso 1 1 calc R
C42 C 0.6471(10) 0.6218(6) 0.3364(7) 0.068(3) Uani 1 1 d .
H42A H 0.6961 0.6612 0.2949 0.102 Uiso 1 1 calc R
H42B H 0.6848 0.6600 0.3994 0.102 Uiso 1 1 calc R
H42C H 0.5485 0.6114 0.3132 0.102 Uiso 1 1 calc R

loop_
_atom_site_aniso_label
_atom_site_aniso_U_11
_atom_site_aniso_U_22
_atom_site_aniso_U_33
_atom_site_aniso_U_23
_atom_site_aniso_U_13
_atom_site_aniso_U_12
Hf1 0.04266(16) 0.02033(13) 0.02656(15) 0.00534(11) 0.01335(12) 0.01644(11)
Hf2 0.05058(18) 0.02131(13) 0.02996(17) 0.00281(11) 0.01065(13) 0.01853(12)
Si1 0.0461(11) 0.0244(9) 0.0363(11) 0.0010(8) 0.0140(9) 0.0179(8)
Si2 0.0617(13) 0.0344(10) 0.0495(13) -0.0049(9) 0.0148(11) 0.0250(10)
O1 0.137(6) 0.094(5) 0.025(3) 0.011(3) 0.010(3) 0.048(4)
N1 0.029(3) 0.015(2) 0.017(2) 0.0021(19) 0.006(2) 0.010(2)
N2 0.058(4) 0.032(3) 0.028(3) 0.010(2) 0.011(3) 0.021(3)
C1 0.032(4) 0.022(3) 0.033(4) 0.000(3) 0.010(3) 0.007(3)
C2 0.030(3) 0.016(3) 0.039(4) 0.007(3) 0.014(3) 0.012(2)
C3 0.048(4) 0.028(3) 0.031(4) 0.006(3) 0.016(3) 0.017(3)
C4 0.039(4) 0.042(4) 0.034(4) 0.005(3) 0.009(3) 0.025(3)
C5 0.035(4) 0.028(3) 0.037(4) 0.008(3) 0.009(3) 0.010(3)
C6 0.045(4) 0.028(3) 0.027(3) 0.007(3) 0.017(3) 0.023(3)
C7 0.039(4) 0.037(3) 0.034(4) 0.008(3) 0.016(3) 0.023(3)
C8 0.044(4) 0.033(3) 0.030(4) 0.003(3) 0.015(3) 0.018(3)
C9 0.044(4) 0.019(3) 0.042(4) 0.000(3) 0.019(3) 0.014(3)
C10 0.045(4) 0.026(3) 0.039(4) 0.009(3) 0.023(3) 0.022(3)
C11 0.039(4) 0.029(3) 0.047(4) 0.013(3) 0.012(3) 0.013(3)
C12 0.060(5) 0.050(4) 0.047(5) 0.002(4) 0.011(4) 0.035(4)
C13 0.052(4) 0.020(3) 0.053(5) -0.001(3) 0.024(3) 0.013(3)
C14 0.072(5) 0.030(3) 0.033(4) 0.009(3) 0.025(3) 0.023(3)
C15 0.063(4) 0.040(4) 0.041(4) 0.009(3) 0.030(3) 0.024(3)
C16 0.081(5) 0.040(4) 0.043(4) 0.020(3) 0.032(4) 0.028(4)
C17 0.055(5) 0.069(6) 0.057(5) 0.019(4) 0.032(4) 0.018(4)
C18 0.091(6) 0.041(4) 0.056(5) 0.011(4) 0.045(4) 0.030(4)
C19 0.046(4) 0.041(4) 0.041(4) 0.000(3) 0.002(3) 0.029(3)
C20 0.057(4) 0.026(3) 0.048(5) 0.004(3) 0.007(4) 0.026(3)
C21 0.043(4) 0.028(3) 0.040(4) -0.001(3) -0.002(3) 0.022(3)
C22 0.041(4) 0.020(3) 0.040(4) -0.007(3) 0.004(3) 0.010(3)
C23 0.043(4) 0.030(4) 0.043(4) -0.003(3) 0.008(3) 0.015(3)
C24 0.061(5) 0.020(3) 0.038(4) -0.006(3) 0.013(4) 0.012(3)
C25 0.044(4) 0.019(3) 0.044(4) -0.001(3) 0.006(3) 0.010(3)
C26 0.047(4) 0.032(4) 0.035(4) -0.002(3) 0.010(3) 0.015(3)
C27 0.052(4) 0.023(3) 0.037(4) -0.009(3) 0.002(3) 0.016(3)
C28 0.047(4) 0.025(3) 0.031(4) 0.004(3) 0.013(3) 0.015(3)
C29 0.088(6) 0.029(4) 0.049(5) 0.010(3) 0.009(4) 0.027(4)
C30 0.065(5) 0.034(4) 0.064(5) 0.009(4) 0.030(4) 0.007(4)
C31 0.053(5) 0.030(4) 0.041(4) -0.005(3) 0.004(4) 0.018(3)
C32 0.069(5) 0.033(4) 0.030(4) 0.001(3) 0.012(4) 0.022(3)
C33 0.060(5) 0.034(4) 0.047(5) 0.009(3) 0.022(4) 0.013(4)
C34 0.119(7) 0.039(4) 0.043(5) 0.016(3) 0.029(5) 0.042(4)
C35 0.071(5) 0.030(4) 0.041(4) 0.007(3) 0.020(4) 0.015(4)
C36 0.078(5) 0.040(4) 0.036(4) 0.000(3) 0.014(4) 0.028(4)
C37 0.068(5) 0.048(4) 0.049(5) 0.021(4) 0.025(4) 0.034(4)
C39 0.087(5) 0.022(3) 0.075(6) 0.007(4) 0.036(5) 0.029(4)
C40 0.043(4) 0.031(4) 0.046(5) -0.001(3) 0.011(3) 0.010(3)
C41 0.063(5) 0.059(5) 0.057(5) -0.004(4) 0.023(4) 0.028(4)
C42 0.081(6) 0.050(5) 0.077(7) -0.001(4) 0.004(5) 0.044(4)

loop_
_atom_type_symbol
_atom_type_description
_atom_type_scat_dispersion_real
_atom_type_scat_dispersion_imag
_atom_type_scat_source
C C 0.0033 0.0016 'International Tables Vol C Tables 4.2.6.8 and 6.1.1.4'
H H 0.0000 0.0000 'International Tables Vol C Tables 4.2.6.8 and 6.1.1.4'
Hf Hf -0.5830 6.1852 'International Tables Vol C Tables 4.2.6.8 and 6.1.1.4'
N N 0.0061 0.0033 'International Tables Vol C Tables 4.2.6.8 and 6.1.1.4'
Si Si 0.0817 0.0704 'International Tables Vol C Tables 4.2.6.8 and 6.1.1.4'
O O 0.0106 0.0060 'International Tables Vol C Tables 4.2.6.8 and 6.1.1.4'

loop_
_geom_angle_atom_site_label_1
_geom_angle_atom_site_label_2
_geom_angle_atom_site_label_3
_geom_angle
N1 Hf1 N2 100.0(2)
N1 Hf1 C5 91.9(2)
N2 Hf1 C5 132.3(2)
N1 Hf1 C6 126.3(2)
N2 Hf1 C6 118.5(2)
C5 Hf1 C6 88.6(2)
N1 Hf1 C10 92.8(2)
N2 Hf1 C10 131.5(2)
C5 Hf1 C10 93.3(2)
C6 Hf1 C10 33.7(2)
N1 Hf1 C1 124.4(2)
N2 Hf1 C1 120.8(2)
C5 Hf1 C1 32.9(2)
C6 Hf1 C1 66.5(2)
C10 Hf1 C1 86.9(2)
N1 Hf1 C7 135.2(2)
N2 Hf1 C7 86.2(2)
C5 Hf1 C7 116.5(2)
C6 Hf1 C7 32.8(2)
C10 Hf1 C7 54.1(2)
C1 Hf1 C7 86.9(2)
N1 Hf1 C4 83.5(2)
N2 Hf1 C4 102.8(2)
C5 Hf1 C4 32.7(2)
C6 Hf1 C4 118.8(2)
C10 Hf1 C4 125.1(2)
C1 Hf1 C4 53.7(2)
C7 Hf1 C4 138.7(2)
N1 Hf1 C9 83.0(2)
N2 Hf1 C9 102.7(2)
C5 Hf1 C9 124.6(2)
C6 Hf1 C9 54.4(2)
C10 Hf1 C9 32.7(2)
C1 Hf1 C9 118.2(2)
C7 Hf1 C9 52.6(2)
C4 Hf1 C9 152.8(2)
N1 Hf1 C2 135.2(2)
N2 Hf1 C2 89.1(2)
C5 Hf1 C2 53.0(2)
C6 Hf1 C2 84.2(2)
C10 Hf1 C2 113.5(2)
C1 Hf1 C2 32.1(2)
C7 Hf1 C2 88.8(2)
C4 Hf1 C2 51.8(2)
C9 Hf1 C2 137.8(2)
N1 Hf1 C8 106.2(2)
N2 Hf1 C8 77.8(2)
C5 Hf1 C8 142.2(2)
C6 Hf1 C8 53.9(2)
C10 Hf1 C8 53.7(2)
C1 Hf1 C8 117.4(2)
C7 Hf1 C8 31.5(2)
C4 Hf1 C8 170.1(2)
C9 Hf1 C8 31.6(2)
C2 Hf1 C8 118.6(2)
N1 Hf1 C3 107.7(2)
N2 Hf1 C3 79.4(2)
C5 Hf1 C3 53.0(2)
C6 Hf1 C3 114.7(2)
C10 Hf1 C3 139.8(2)
C1 Hf1 C3 53.0(2)
C7 Hf1 C3 117.0(2)
C4 Hf1 C3 31.2(2)
C9 Hf1 C3 168.7(2)
C2 Hf1 C3 31.0(2)
C8 Hf1 C3 141.8(2)
N1 Hf2 C35 100.1(2)
N1 Hf2 C22 87.9(2)
C35 Hf2 C22 84.6(3)
N1 Hf2 C23 96.7(2)
C35 Hf2 C23 114.0(3)
C22 Hf2 C23 33.0(2)
N1 Hf2 C21 112.1(2)
C35 Hf2 C21 58.9(3)
C22 Hf2 C21 33.4(2)
C23 Hf2 C21 55.6(3)
N1 Hf2 C24 127.1(2)
C35 Hf2 C24 124.0(2)
C22 Hf2 C24 120.9(3)
C23 Hf2 C24 90.8(2)
C21 Hf2 C24 115.1(2)
N1 Hf2 C28 93.7(2)
C35 Hf2 C28 140.6(2)
C22 Hf2 C28 132.9(2)
C23 Hf2 C28 100.5(2)
C21 Hf2 C28 145.5(2)
C24 Hf2 C28 33.7(2)
N1 Hf2 C20 141.9(2)
C35 Hf2 C20 75.4(3)
C22 Hf2 C20 54.2(2)
C23 Hf2 C20 54.3(2)
C21 Hf2 C20 33.2(2)
C24 Hf2 C20 82.0(2)
C28 Hf2 C20 113.9(2)
N1 Hf2 C19 129.6(2)
C35 Hf2 C19 107.9(3)
C22 Hf2 C19 55.1(2)
C23 Hf2 C19 33.6(2)
C21 Hf2 C19 55.8(2)
C24 Hf2 C19 66.4(2)
C28 Hf2 C19 90.3(2)
C20 Hf2 C19 32.7(2)
N1 Hf2 C25 137.0(2)
C35 Hf2 C25 92.5(2)
C22 Hf2 C25 134.5(2)
C23 Hf2 C25 115.3(2)
C21 Hf2 C25 109.7(2)
C24 Hf2 C25 33.0(2)
C28 Hf2 C25 54.3(2)
C20 Hf2 C25 81.1(2)
C19 Hf2 C25 83.3(2)
N1 Hf2 C26 106.9(2)
C35 Hf2 C26 87.4(2)
C22 Hf2 C26 164.3(2)
C23 Hf2 C26 144.9(2)
C21 Hf2 C26 131.7(2)
C24 Hf2 C26 54.2(2)
C28 Hf2 C26 53.3(2)
C20 Hf2 C26 110.6(2)
C19 Hf2 C26 115.3(2)
C25 Hf2 C26 32.4(2)
N1 Hf2 C27 83.8(2)
C35 Hf2 C27 113.0(3)
C22 Hf2 C27 161.6(2)
C23 Hf2 C27 132.1(3)
C21 Hf2 C27 162.7(2)
C24 Hf2 C27 54.6(2)
C28 Hf2 C27 32.2(2)
C20 Hf2 C27 133.4(2)
C19 Hf2 C27 120.0(2)
C25 Hf2 C27 53.6(2)
C26 Hf2 C27 31.7(2)
C1 Si1 C6 94.5(3)
C1 Si1 C40 114.6(3)
C6 Si1 C40 112.9(3)
C1 Si1 C39 108.1(4)
C6 Si1 C39 117.7(3)
C40 Si1 C39 108.6(4)
C19 Si2 C42 111.7(4)
C19 Si2 C24 94.4(3)
C42 Si2 C24 115.5(4)
C19 Si2 C41 111.0(4)
C42 Si2 C41 108.1(4)
C24 Si2 C41 115.6(4)
Hf1 N1 Hf2 172.5(3)
C37 N2 Hf1 168.2(6)
C5 C1 C2 105.7(6)
C5 C1 Si1 127.2(5)
C2 C1 Si1 122.3(5)
C5 C1 Hf1 69.9(4)
C2 C1 Hf1 77.2(3)
Si1 C1 Hf1 98.9(3)
C3 C2 C1 110.4(6)
C3 C2 Hf1 77.7(4)
C1 C2 Hf1 70.7(3)
C4 C3 C2 105.6(6)
C4 C3 C15 125.3(7)
C2 C3 C15 127.9(6)
C4 C3 Hf1 69.2(4)
C2 C3 Hf1 71.3(4)
C15 C3 Hf1 133.7(4)
C5 C4 C3 108.9(6)
C5 C4 Hf1 68.8(4)
C3 C4 Hf1 79.6(4)
C4 C5 C1 109.2(6)
C4 C5 Hf1 78.5(4)
C1 C5 Hf1 77.1(4)
C7 C6 C10 106.2(5)
C7 C6 Si1 127.8(5)
C10 C6 Si1 122.6(5)
C7 C6 Hf1 75.3(4)
C10 C6 Hf1 73.6(4)
Si1 C6 Hf1 100.1(3)
C8 C7 C6 110.9(6)
C8 C7 C11 123.1(6)
C6 C7 C11 126.0(6)
C8 C7 Hf1 78.2(4)
C6 C7 Hf1 71.9(4)
C11 C7 Hf1 119.4(5)
C7 C8 C9 107.0(6)
C7 C8 C12 126.1(7)
C9 C8 C12 126.5(6)
C7 C8 Hf1 70.3(4)
C9 C8 Hf1 72.8(4)
C12 C8 Hf1 127.8(5)
C8 C9 C10 108.4(5)
C8 C9 C13 126.8(6)
C10 C9 C13 124.4(6)
C8 C9 Hf1 75.6(4)
C10 C9 Hf1 69.9(4)
C13 C9 Hf1 126.3(5)
C9 C10 C6 107.5(6)
C9 C10 C14 124.7(6)
C6 C10 C14 127.6(6)
C9 C10 Hf1 77.4(4)
C6 C10 Hf1 72.8(4)
C14 C10 Hf1 119.2(5)
C17 C15 C3 107.2(6)
C17 C15 C18 109.7(7)
C3 C15 C18 111.3(6)
C17 C15 C16 109.7(7)
C3 C15 C16 110.1(6)
C18 C15 C16 108.8(6)
C20 C19 C23 105.2(6)
C20 C19 Si2 121.3(5)
C23 C19 Si2 127.2(6)
C20 C19 Hf2 72.9(4)
C23 C19 Hf2 71.1(4)
Si2 C19 Hf2 98.7(3)
C19 C20 C21 111.0(6)
C19 C20 Hf2 74.4(4)
C21 C20 Hf2 72.4(4)
C22 C21 C20 105.3(7)
C22 C21 C33 126.9(7)
C20 C21 C33 122.2(6)
C22 C21 Hf2 72.3(4)
C20 C21 Hf2 74.4(4)
C33 C21 Hf2 97.3(5)
C23 C22 C21 110.0(6)
C23 C22 Hf2 74.1(4)
C21 C22 Hf2 74.3(4)
C22 C23 C19 108.5(7)
C22 C23 Hf2 72.9(4)
C19 C23 Hf2 75.4(4)
C25 C24 C28 106.5(7)
C25 C24 Si2 123.9(6)
C28 C24 Si2 126.0(5)
C25 C24 Hf2 75.5(4)
C28 C24 Hf2 73.9(4)
Si2 C24 Hf2 99.5(3)
C26 C25 C24 108.1(6)
C26 C25 C29 122.3(7)
C24 C25 C29 129.0(8)
C26 C25 Hf2 75.7(4)
C24 C25 Hf2 71.5(4)
C29 C25 Hf2 125.3(5)
C27 C26 C25 108.9(7)
C27 C26 C30 125.1(7)
C25 C26 C30 125.5(7)
C27 C26 Hf2 74.4(4)
C25 C26 Hf2 72.0(4)
C30 C26 Hf2 126.6(5)
C26 C27 C28 107.5(7)
C26 C27 C31 127.9(7)
C28 C27 C31 124.4(7)
C26 C27 Hf2 73.9(4)
C28 C27 Hf2 70.5(4)
C31 C27 Hf2 125.3(4)
C27 C28 C24 109.0(6)
C27 C28 C32 124.9(7)
C24 C28 C32 126.1(7)
C27 C28 Hf2 77.3(4)
C24 C28 Hf2 72.4(4)
C32 C28 Hf2 117.6(4)
C21 C33 C36 112.1(6)
C21 C33 C34 110.7(7)
C36 C33 C34 108.3(6)
C21 C33 C35 100.0(6)
C36 C33 C35 112.8(7)
C34 C33 C35 112.7(6)
C33 C35 Hf2 102.0(5)
N2 C37 O1 178.3(10)

loop_
_geom_bond_atom_site_label_1
_geom_bond_atom_site_label_2
_geom_bond_distance
Hf1 N1 1.950(4)
Hf1 N2 2.097(6)
Hf1 C5 2.421(7)
Hf1 C6 2.477(7)
Hf1 C10 2.488(7)
Hf1 C1 2.512(6)
Hf1 C7 2.521(7)
Hf1 C4 2.544(7)
Hf1 C9 2.586(7)
Hf1 C2 2.596(6)
Hf1 C8 2.621(7)
Hf1 C3 2.678(7)
Hf2 N1 1.987(5)
Hf2 C35 2.308(8)
Hf2 C22 2.452(7)
Hf2 C23 2.467(7)
Hf2 C21 2.477(7)
Hf2 C24 2.475(7)
Hf2 C28 2.494(7)
Hf2 C20 2.504(7)
Hf2 C19 2.523(8)
Hf2 C25 2.528(6)
Hf2 C26 2.576(7)
Hf2 C27 2.581(7)
Si1 C1 1.862(7)
Si1 C6 1.863(6)
Si1 C40 1.864(8)
Si1 C39 1.881(7)
Si2 C19 1.851(8)
Si2 C42 1.866(8)
Si2 C24 1.880(8)
Si2 C41 1.883(9)
O1 C37 1.199(10)
N2 C37 1.174(10)
C1 C5 1.400(10)
C1 C2 1.414(9)
C2 C3 1.409(9)
C3 C4 1.410(10)
C3 C15 1.517(10)
C4 C5 1.402(10)
C6 C7 1.411(9)
C6 C10 1.438(9)
C7 C8 1.399(9)
C7 C11 1.521(9)
C8 C9 1.416(10)
C8 C12 1.468(10)
C9 C10 1.433(9)
C9 C13 1.509(9)
C10 C14 1.496(10)
C15 C17 1.512(11)
C15 C18 1.538(10)
C15 C16 1.545(11)
C19 C20 1.416(11)
C19 C23 1.442(10)
C20 C21 1.422(10)
C21 C22 1.418(10)
C21 C33 1.500(11)
C22 C23 1.396(10)
C24 C25 1.422(11)
C24 C28 1.441(10)
C25 C26 1.423(11)
C25 C29 1.491(10)
C26 C27 1.409(10)
C26 C30 1.485(11)
C27 C28 1.411(11)
C27 C31 1.494(10)
C28 C32 1.516(10)
C33 C36 1.512(10)
C33 C34 1.543(11)
C33 C35 1.578(11)
